data_4309816
loop_
_publ_author_name
'Jian-Hao Zhou'
'Ru-Mei Cheng'
'You Song'
'Yi-Zhi Li'
'Zhi Yu'
'Xue-Tai Chen'
'Zi-Ling Xue'
'Xiao-Zeng You'

_publ_section_title
;
Syntheses, Structures, and Magnetic Properties of Unusual Nonlinear
Polynuclear Copper(II) Complexes Containing Derivatives of 1,2,4-Triazole
and Pivalate Ligands
;
_journal_name_full 'Inorganic Chemistry'
_journal_page_first 8011
_journal_page_last 8022
_journal_paper_doi 10.1021/ic050475x
_journal_volume 44
_journal_year 2005
_chemical_formula_moiety '2(C34 H64 Cu4 N8 O14), 4(C H4 O), H4 O2'
_chemical_formula_sum 'C72 H148 Cu8 N16 O34'
_chemical_formula_weight 2290.38
_chemical_name_systematic
; 
 ? 
;
_space_group_IT_number 14
_symmetry_cell_setting monoclinic
_symmetry_space_group_name_Hall '-P 2ybc'
_symmetry_space_group_name_H-M 'P 1 21/c 1'
_atom_sites_solution_hydrogens geom
_atom_sites_solution_primary direct
_atom_sites_solution_secondary difmap
_audit_creation_method SHELXL-97
_cell_angle_alpha 90.00
_cell_angle_beta 101.708(2)
_cell_angle_gamma 90.00
_cell_formula_units_Z 1
_cell_length_a 13.9418(15)
_cell_length_b 19.2427(19)
_cell_length_c 11.7282(12)
_cell_measurement_reflns_used 832
_cell_measurement_temperature 293(2)
_cell_measurement_theta_max 15.67
_cell_measurement_theta_min 2.33
_cell_volume 3081.0(5)
_computing_cell_refinement SMART
_computing_data_collection 'SMART (Bruker, 2000)'
_computing_data_reduction 'SAINT (Bruker, 2000)'
_computing_molecular_graphics SHELXTL
_computing_publication_material SHELXTL
_computing_structure_refinement SHELXTL
_computing_structure_solution 'SHELXTL (Bruker, 2000)'
_diffrn_ambient_temperature 293(2)
_diffrn_measured_fraction_theta_full 1.000
_diffrn_measured_fraction_theta_max 1.000
_diffrn_measurement_device_type 'Bruker Smart Apex CCD area detector'
_diffrn_measurement_method 'phi and omega scans'
_diffrn_radiation_monochromator graphite
_diffrn_radiation_source 'sealed tube'
_diffrn_radiation_type MoK\a
_diffrn_radiation_wavelength 0.71073
_diffrn_reflns_av_R_equivalents 0.0827
_diffrn_reflns_av_sigmaI/netI 0.0815
_diffrn_reflns_limit_h_max 16
_diffrn_reflns_limit_h_min -17
_diffrn_reflns_limit_k_max 18
_diffrn_reflns_limit_k_min -23
_diffrn_reflns_limit_l_max 14
_diffrn_reflns_limit_l_min -13
_diffrn_reflns_number 16376
_diffrn_reflns_theta_full 26.00
_diffrn_reflns_theta_max 26.00
_diffrn_reflns_theta_min 1.83
_exptl_absorpt_coefficient_mu 1.421
_exptl_absorpt_correction_T_max 0.8151
_exptl_absorpt_correction_T_min 0.6752
_exptl_absorpt_correction_type multi-scan
_exptl_absorpt_process_details '(SADABS; Bruker, 2000)'
_exptl_crystal_colour blue
_exptl_crystal_density_diffrn 1.234
_exptl_crystal_density_method 'not measured'
_exptl_crystal_description block
_exptl_crystal_F_000 1196
_exptl_crystal_size_max 0.30
_exptl_crystal_size_mid 0.25
_exptl_crystal_size_min 0.15
_refine_diff_density_max 0.402
_refine_diff_density_min -0.985
_refine_diff_density_rms 0.072
_refine_ls_extinction_method none
_refine_ls_goodness_of_fit_ref 1.030
_refine_ls_hydrogen_treatment constr
_refine_ls_matrix_type full
_refine_ls_number_parameters 308
_refine_ls_number_reflns 6060
_refine_ls_number_restraints 0
_refine_ls_restrained_S_all 1.030
_refine_ls_R_factor_all 0.1244
_refine_ls_R_factor_gt 0.0641
_refine_ls_shift/su_max 0.000
_refine_ls_shift/su_mean 0.000
_refine_ls_structure_factor_coef Fsqd
_refine_ls_weighting_details 'calc w=1/[\s^2^(Fo^2^)+(0.08P)^2^+1.88P] where P=(Fo^2^+2Fc^2^)/3'
_refine_ls_weighting_scheme calc
_refine_ls_wR_factor_gt 0.1534
_refine_ls_wR_factor_ref 0.1736
_reflns_number_gt 3683
_reflns_number_total 6060
_reflns_threshold_expression >2sigma(I)
_cod_data_source_file ic050475xsi20050331_052059.cif
_cod_data_source_block sad
_cod_original_sg_symbol_H-M 'P 21/c'
_cod_database_code 4309816

loop_
_symmetry_equiv_pos_as_xyz
'x, y, z'
'-x, y+1/2, -z+1/2'
'-x, -y, -z'
'x, -y-1/2, z-1/2'

loop_
_atom_site_label
_atom_site_type_symbol
_atom_site_fract_x
_atom_site_fract_y
_atom_site_fract_z
_atom_site_U_iso_or_equiv
_atom_site_adp_type
_atom_site_occupancy
_atom_site_symmetry_multiplicity
_atom_site_calc_flag
_atom_site_refinement_flags
_atom_site_disorder_assembly
_atom_site_disorder_group
Cu1 Cu 0.65343(4) 0.90003(3) 0.55915(6) 0.0560(2) Uani 1 1 d . . .
Cu2 Cu 0.41632(4) 0.94499(3) 0.45609(6) 0.0563(2) Uani 1 1 d . . .
N1 N 0.4860(3) 0.8759(2) 0.3727(4) 0.0568(11) Uani 1 1 d . . .
N2 N 0.5292(3) 0.8077(3) 0.2503(4) 0.0693(13) Uani 1 1 d . . .
N3 N 0.5765(3) 0.8613(2) 0.4151(4) 0.0609(11) Uani 1 1 d . . .
N4 N 0.5258(3) 0.7671(3) 0.1472(4) 0.0783(15) Uani 1 1 d . . .
H4A H 0.4635 0.7589 0.1141 0.117 Uiso 1 1 d R . .
H4B H 0.5564 0.7269 0.1668 0.117 Uiso 1 1 d R . .
C1 C 0.4545(4) 0.8489(3) 0.2695(5) 0.0657(15) Uani 1 1 d . . .
H1 H 0.3943 0.8562 0.2200 0.079 Uiso 1 1 calc R . .
C2 C 0.6043(4) 0.8105(3) 0.3448(5) 0.0672(16) Uani 1 1 d . . .
H2 H 0.6614 0.7841 0.3590 0.081 Uiso 1 1 calc R . .
C3 C 0.7771(4) 0.7956(3) 0.6188(5) 0.0585(13) Uani 1 1 d . . .
C4 C 0.8627(3) 0.7529(3) 0.6292(5) 0.0567(13) Uani 1 1 d . . .
C5 C 0.8479(4) 0.6889(4) 0.5522(5) 0.0793(18) Uani 1 1 d . . .
H5A H 0.9102 0.6679 0.5514 0.119 Uiso 1 1 calc R . .
H5B H 0.8170 0.7020 0.4745 0.119 Uiso 1 1 calc R . .
H5C H 0.8071 0.6563 0.5821 0.119 Uiso 1 1 calc R . .
C6 C 0.9060(4) 0.7248(3) 0.7493(5) 0.0716(17) Uani 1 1 d . . .
H6A H 0.9487 0.6866 0.7426 0.107 Uiso 1 1 calc R . .
H6B H 0.8542 0.7093 0.7859 0.107 Uiso 1 1 calc R . .
H6C H 0.9425 0.7608 0.7956 0.107 Uiso 1 1 calc R . .
C7 C 0.9477(4) 0.7908(4) 0.5926(5) 0.0721(16) Uani 1 1 d . . .
H7A H 0.9774 0.8220 0.6535 0.108 Uiso 1 1 calc R . .
H7B H 0.9238 0.8167 0.5227 0.108 Uiso 1 1 calc R . .
H7C H 0.9954 0.7575 0.5788 0.108 Uiso 1 1 calc R . .
C8 C 0.2970(4) 0.9569(4) 0.6009(5) 0.0650(15) Uani 1 1 d . . .
C9 C 0.2202(4) 0.9769(3) 0.6618(5) 0.0681(16) Uani 1 1 d . . .
C10 C 0.1820(4) 0.9214(3) 0.7330(5) 0.0706(16) Uani 1 1 d . . .
H10A H 0.1118 0.9199 0.7118 0.106 Uiso 1 1 calc R . .
H10B H 0.2016 0.9322 0.8143 0.106 Uiso 1 1 calc R . .
H10C H 0.2084 0.8771 0.7179 0.106 Uiso 1 1 calc R . .
C11 C 0.1318(4) 1.0017(4) 0.5757(5) 0.0727(16) Uani 1 1 d . . .
H11A H 0.0948 1.0332 0.6136 0.109 Uiso 1 1 calc R . .
H11B H 0.0916 0.9627 0.5460 0.109 Uiso 1 1 calc R . .
H11C H 0.1525 1.0252 0.5126 0.109 Uiso 1 1 calc R . .
C12 C 0.2484(4) 1.0375(4) 0.7453(6) 0.0794(18) Uani 1 1 d . . .
H12A H 0.2602 1.0780 0.7024 0.119 Uiso 1 1 calc R . .
H12B H 0.3068 1.0259 0.8010 0.119 Uiso 1 1 calc R . .
H12C H 0.1961 1.0467 0.7853 0.119 Uiso 1 1 calc R . .
C13 C 0.7449(4) 1.0090(4) 0.7242(5) 0.0587(14) Uani 1 1 d . . .
C14 C 0.8318(4) 1.0233(3) 0.8099(5) 0.0608(14) Uani 1 1 d . . .
C15 C 0.9034(4) 0.9631(3) 0.8357(5) 0.0742(17) Uani 1 1 d . . .
H15A H 0.8886 0.9360 0.8987 0.111 Uiso 1 1 calc R . .
H15B H 0.9689 0.9808 0.8572 0.111 Uiso 1 1 calc R . .
H15C H 0.8979 0.9345 0.7677 0.111 Uiso 1 1 calc R . .
C16 C 0.8936(4) 1.0825(3) 0.7801(5) 0.0608(14) Uani 1 1 d . . .
H16A H 0.8527 1.1145 0.7291 0.091 Uiso 1 1 calc R . .
H16B H 0.9431 1.0645 0.7421 0.091 Uiso 1 1 calc R . .
H16C H 0.9240 1.1061 0.8502 0.091 Uiso 1 1 calc R . .
C17 C 0.8085(5) 1.0420(4) 0.9260(5) 0.086(2) Uani 1 1 d . . .
H17A H 0.7480 1.0203 0.9335 0.130 Uiso 1 1 calc R . .
H17B H 0.8023 1.0915 0.9313 0.130 Uiso 1 1 calc R . .
H17C H 0.8602 1.0260 0.9873 0.130 Uiso 1 1 calc R . .
O1 O 0.5301(2) 0.94170(18) 0.5769(3) 0.0559(9) Uani 1 1 d . . .
H1A H 0.5286 0.9327 0.6605 0.067 Uiso 1 1 d R . .
O2 O 0.7630(2) 0.8457(2) 0.5437(3) 0.0630(10) Uani 1 1 d . . .
O3 O 0.7141(2) 0.7818(2) 0.6776(3) 0.0662(10) Uani 1 1 d . . .
O4 O 0.7370(2) 0.9456(2) 0.6951(3) 0.0600(9) Uani 1 1 d . . .
O5 O 0.6875(2) 1.0555(2) 0.6786(3) 0.0588(9) Uani 1 1 d . . .
O6 O 0.3378(2) 0.9950(2) 0.5469(3) 0.0600(9) Uani 1 1 d . . .
O7 O 0.3106(3) 0.8893(2) 0.6025(4) 0.0710(11) Uani 1 1 d . . .
O8 O 0.3000(3) 0.7506(2) 0.5453(3) 0.0754(11) Uani 1 1 d . . .
H8 H 0.3048 0.7986 0.5682 0.090 Uiso 1 1 d R . .
C18 C 0.2402(3) 0.7470(3) 0.4325(4) 0.0456(11) Uani 1 1 d . . .
H18A H 0.1744 0.7601 0.4360 0.068 Uiso 1 1 calc R . .
H18B H 0.2405 0.7004 0.4034 0.068 Uiso 1 1 calc R . .
H18C H 0.2652 0.7781 0.3815 0.068 Uiso 1 1 calc R . .
O9 O 0.5241(6) 0.9057(5) 0.8672(7) 0.081(2) Uani 0.50 1 d P . .
H9A H 0.5666 0.9240 0.9211 0.098 Uiso 0.50 1 d PR . .
H9B H 0.4730 0.9310 0.8535 0.098 Uiso 0.50 1 d PR . .

loop_
_atom_site_aniso_label
_atom_site_aniso_U_11
_atom_site_aniso_U_22
_atom_site_aniso_U_33
_atom_site_aniso_U_23
_atom_site_aniso_U_13
_atom_site_aniso_U_12
Cu1 0.0478(4) 0.0581(4) 0.0622(4) -0.0025(3) 0.0116(3) -0.0139(3)
Cu2 0.0477(4) 0.0583(4) 0.0633(4) -0.0038(3) 0.0121(3) -0.0132(3)
N1 0.045(2) 0.061(3) 0.063(3) -0.005(2) 0.008(2) -0.017(2)
N2 0.046(2) 0.087(4) 0.074(3) -0.022(3) 0.010(2) -0.012(2)
N3 0.054(3) 0.065(3) 0.066(3) -0.003(3) 0.017(2) -0.015(2)
N4 0.051(3) 0.108(4) 0.074(3) -0.027(3) 0.008(2) -0.006(3)
C1 0.050(3) 0.080(4) 0.067(4) -0.008(3) 0.011(3) -0.010(3)
C2 0.048(3) 0.088(4) 0.067(3) -0.010(3) 0.013(3) -0.020(3)
C3 0.050(3) 0.069(4) 0.058(3) 0.010(3) 0.014(2) 0.003(3)
C4 0.044(3) 0.065(3) 0.056(3) 0.003(3) -0.002(2) 0.014(2)
C5 0.063(3) 0.102(5) 0.074(4) 0.014(4) 0.016(3) 0.011(3)
C6 0.050(3) 0.103(5) 0.059(3) 0.009(3) 0.007(3) -0.001(3)
C7 0.048(3) 0.094(5) 0.073(4) 0.014(3) 0.010(3) -0.009(3)
C8 0.051(3) 0.079(5) 0.058(3) -0.018(3) -0.004(3) 0.003(3)
C9 0.058(3) 0.087(4) 0.062(3) 0.014(3) 0.017(3) 0.004(3)
C10 0.067(3) 0.076(4) 0.076(4) 0.015(3) 0.033(3) -0.002(3)
C11 0.062(3) 0.093(5) 0.070(4) 0.018(3) 0.029(3) 0.004(3)
C12 0.069(4) 0.084(5) 0.090(5) -0.018(4) 0.030(3) -0.024(3)
C13 0.055(3) 0.072(4) 0.047(3) -0.002(3) 0.007(2) -0.002(3)
C14 0.057(3) 0.067(4) 0.059(3) 0.009(3) 0.014(3) 0.006(3)
C15 0.058(3) 0.085(4) 0.074(4) -0.003(3) 0.000(3) 0.011(3)
C16 0.057(3) 0.067(4) 0.059(3) 0.009(3) 0.014(3) 0.006(3)
C17 0.083(4) 0.117(6) 0.068(4) -0.010(4) 0.038(3) 0.001(4)
O1 0.0497(19) 0.059(2) 0.059(2) 0.0020(18) 0.0122(15) 0.0060(16)
O2 0.0501(19) 0.079(3) 0.056(2) 0.005(2) 0.0026(16) 0.0047(18)
O3 0.056(2) 0.075(3) 0.069(2) 0.006(2) 0.0154(19) -0.0002(19)
O4 0.0483(19) 0.072(3) 0.056(2) -0.002(2) 0.0002(16) 0.0022(18)
O5 0.0487(19) 0.068(2) 0.056(2) -0.0022(19) 0.0012(16) 0.0019(18)
O6 0.0471(19) 0.068(2) 0.064(2) 0.001(2) 0.0085(17) -0.0014(18)
O7 0.058(2) 0.078(3) 0.077(3) 0.001(2) 0.0146(19) 0.002(2)
O8 0.072(2) 0.080(3) 0.079(3) 0.014(2) 0.027(2) 0.001(2)
C18 0.030(2) 0.068(3) 0.036(2) -0.008(2) -0.0026(18) 0.000(2)
O9 0.074(5) 0.106(7) 0.070(5) 0.015(5) 0.027(4) -0.003(5)

loop_
_atom_type_symbol
_atom_type_description
_atom_type_scat_dispersion_real
_atom_type_scat_dispersion_imag
_atom_type_scat_source
C C 0.0033 0.0016 'International Tables Vol C Tables 4.2.6.8 and 6.1.1.4'
H H 0.0000 0.0000 'International Tables Vol C Tables 4.2.6.8 and 6.1.1.4'
N N 0.0061 0.0033 'International Tables Vol C Tables 4.2.6.8 and 6.1.1.4'
O O 0.0106 0.0060 'International Tables Vol C Tables 4.2.6.8 and 6.1.1.4'
Cu Cu 0.3201 1.2651 'International Tables Vol C Tables 4.2.6.8 and 6.1.1.4'

loop_
_geom_angle_atom_site_label_1
_geom_angle_atom_site_label_2
_geom_angle_atom_site_label_3
_geom_angle
_geom_angle_site_symmetry_1
_geom_angle_site_symmetry_3
_geom_angle_publ_flag
O2 Cu1 O1 170.74(16) . . ?
O2 Cu1 N3 91.09(17) . . ?
O1 Cu1 N3 84.70(17) . . ?
O2 Cu1 O4 88.13(15) . . ?
O1 Cu1 O4 96.86(15) . . ?
N3 Cu1 O4 174.33(17) . . ?
O2 Cu1 O6 106.87(15) . 3_676 ?
O1 Cu1 O6 81.21(13) . 3_676 ?
N3 Cu1 O6 87.11(16) . 3_676 ?
O4 Cu1 O6 87.74(14) . 3_676 ?
O1 Cu2 O5 172.67(14) . 3_676 ?
O1 Cu2 O6 94.93(14) . . ?
O5 Cu2 O6 92.22(14) 3_676 . ?
O1 Cu2 N1 85.90(16) . . ?
O5 Cu2 N1 87.40(16) 3_676 . ?
O6 Cu2 N1 168.54(17) . . ?
O1 Cu2 O1 84.79(14) . 3_676 ?
O5 Cu2 O1 94.63(14) 3_676 3_676 ?
O6 Cu2 O1 82.19(15) . 3_676 ?
N1 Cu2 O1 109.26(14) . 3_676 ?
N3 N1 C1 112.9(5) . . ?
N3 N1 Cu2 119.1(3) . . ?
C1 N1 Cu2 127.4(4) . . ?
C2 N2 C1 109.2(5) . . ?
C2 N2 N4 126.7(5) . . ?
C1 N2 N4 124.1(4) . . ?
N1 N3 C2 107.1(4) . . ?
N1 N3 Cu1 125.0(4) . . ?
C2 N3 Cu1 127.8(4) . . ?
N2 N4 H4A 109.1 . . ?
N2 N4 H4B 108.9 . . ?
H4A N4 H4B 109.5 . . ?
N1 C1 N2 105.1(5) . . ?
N1 C1 H1 127.5 . . ?
N2 C1 H1 127.5 . . ?
N2 C2 N3 104.5(5) . . ?
N2 C2 H2 127.7 . . ?
N3 C2 H2 127.7 . . ?
O3 C3 O2 120.5(5) . . ?
O3 C3 C4 119.8(5) . . ?
O2 C3 C4 119.5(5) . . ?
C3 C4 C6 116.8(5) . . ?
C3 C4 C5 113.8(4) . . ?
C6 C4 C5 104.1(5) . . ?
C3 C4 C7 112.6(5) . . ?
C6 C4 C7 104.3(4) . . ?
C5 C4 C7 103.9(5) . . ?
C4 C5 H5A 109.5 . . ?
C4 C5 H5B 109.5 . . ?
H5A C5 H5B 109.5 . . ?
C4 C5 H5C 109.5 . . ?
H5A C5 H5C 109.5 . . ?
H5B C5 H5C 109.5 . . ?
C4 C6 H6A 109.5 . . ?
C4 C6 H6B 109.5 . . ?
H6A C6 H6B 109.5 . . ?
C4 C6 H6C 109.5 . . ?
H6A C6 H6C 109.5 . . ?
H6B C6 H6C 109.5 . . ?
C4 C7 H7A 109.5 . . ?
C4 C7 H7B 109.5 . . ?
H7A C7 H7B 109.5 . . ?
C4 C7 H7C 109.5 . . ?
H7A C7 H7C 109.5 . . ?
H7B C7 H7C 109.5 . . ?
O6 C8 O7 122.4(5) . . ?
O6 C8 C9 125.3(6) . . ?
O7 C8 C9 111.9(6) . . ?
C8 C9 C11 109.9(5) . . ?
C8 C9 C10 117.3(6) . . ?
C11 C9 C10 105.1(5) . . ?
C8 C9 C12 113.5(5) . . ?
C11 C9 C12 105.0(5) . . ?
C10 C9 C12 104.9(5) . . ?
C9 C10 H10A 109.5 . . ?
C9 C10 H10B 109.5 . . ?
H10A C10 H10B 109.5 . . ?
C9 C10 H10C 109.5 . . ?
H10A C10 H10C 109.5 . . ?
H10B C10 H10C 109.5 . . ?
C9 C11 H11A 109.5 . . ?
C9 C11 H11B 109.5 . . ?
H11A C11 H11B 109.5 . . ?
C9 C11 H11C 109.5 . . ?
H11A C11 H11C 109.5 . . ?
H11B C11 H11C 109.5 . . ?
C9 C12 H12A 109.5 . . ?
C9 C12 H12B 109.5 . . ?
H12A C12 H12B 109.5 . . ?
C9 C12 H12C 109.5 . . ?
H12A C12 H12C 109.5 . . ?
H12B C12 H12C 109.5 . . ?
O5 C13 O4 124.3(5) . . ?
O5 C13 C14 122.7(6) . . ?
O4 C13 C14 112.9(5) . . ?
C13 C14 C17 111.9(5) . . ?
C13 C14 C16 115.0(5) . . ?
C17 C14 C16 105.5(5) . . ?
C13 C14 C15 114.9(5) . . ?
C17 C14 C15 104.8(5) . . ?
C16 C14 C15 103.8(4) . . ?
C14 C15 H15A 109.5 . . ?
C14 C15 H15B 109.5 . . ?
H15A C15 H15B 109.5 . . ?
C14 C15 H15C 109.5 . . ?
H15A C15 H15C 109.5 . . ?
H15B C15 H15C 109.5 . . ?
C14 C16 H16A 109.5 . . ?
C14 C16 H16B 109.5 . . ?
H16A C16 H16B 109.5 . . ?
C14 C16 H16C 109.5 . . ?
H16A C16 H16C 109.5 . . ?
H16B C16 H16C 109.5 . . ?
C14 C17 H17A 109.5 . . ?
C14 C17 H17B 109.5 . . ?
H17A C17 H17B 109.5 . . ?
C14 C17 H17C 109.5 . . ?
H17A C17 H17C 109.5 . . ?
H17B C17 H17C 109.5 . . ?
Cu2 O1 Cu1 123.72(18) . . ?
Cu2 O1 Cu2 95.21(14) . 3_676 ?
Cu1 O1 Cu2 92.68(13) . 3_676 ?
Cu2 O1 H1A 123.8 . . ?
Cu1 O1 H1A 103.2 . . ?
Cu2 O1 H1A 113.0 3_676 . ?
C3 O2 Cu1 111.1(3) . . ?
C13 O4 Cu1 130.5(3) . . ?
C13 O5 Cu2 131.5(4) . 3_676 ?
C8 O6 Cu2 111.9(4) . . ?
C8 O6 Cu1 151.8(4) . 3_676 ?
Cu2 O6 Cu1 92.27(16) . 3_676 ?
C18 O8 H8 107.7 . . ?
O8 C18 H18A 109.5 . . ?
O8 C18 H18B 109.5 . . ?
H18A C18 H18B 109.5 . . ?
O8 C18 H18C 109.5 . . ?
H18A C18 H18C 109.5 . . ?
H18B C18 H18C 109.5 . . ?
H9A O9 H9B 109.5 . . ?

loop_
_geom_bond_atom_site_label_1
_geom_bond_atom_site_label_2
_geom_bond_distance
_geom_bond_site_symmetry_2
_geom_bond_publ_flag
Cu1 O2 1.890(4) . ?
Cu1 O1 1.947(3) . ?
Cu1 N3 1.955(5) . ?
Cu1 O4 1.979(4) . ?
Cu1 O6 2.388(4) 3_676 ?
Cu2 O1 1.901(3) . ?
Cu2 O5 1.914(3) 3_676 ?
Cu2 O6 1.932(4) . ?
Cu2 N1 2.014(5) . ?
Cu2 O1 2.362(4) 3_676 ?
N1 N3 1.289(6) . ?
N1 C1 1.308(7) . ?
N2 C2 1.363(7) . ?
N2 C1 1.364(7) . ?
N2 N4 1.432(6) . ?
N3 C2 1.385(7) . ?
N4 H4A 0.8900 . ?
N4 H4B 0.8900 . ?
C1 H1 0.9300 . ?
C2 H2 0.9300 . ?
C3 O3 1.249(6) . ?
C3 O2 1.294(6) . ?
C3 C4 1.434(7) . ?
C4 C6 1.515(7) . ?
C4 C5 1.516(8) . ?
C4 C7 1.524(7) . ?
C5 H5A 0.9600 . ?
C5 H5B 0.9600 . ?
C5 H5C 0.9600 . ?
C6 H6A 0.9600 . ?
C6 H6B 0.9600 . ?
C6 H6C 0.9600 . ?
C7 H7A 0.9600 . ?
C7 H7B 0.9600 . ?
C7 H7C 0.9600 . ?
C8 O6 1.186(7) . ?
C8 O7 1.315(7) . ?
C8 C9 1.455(8) . ?
C9 C11 1.504(8) . ?
C9 C10 1.517(8) . ?
C9 C12 1.522(9) . ?
C10 H10A 0.9600 . ?
C10 H10B 0.9600 . ?
C10 H10C 0.9600 . ?
C11 H11A 0.9600 . ?
C11 H11B 0.9600 . ?
C11 H11C 0.9600 . ?
C12 H12A 0.9600 . ?
C12 H12B 0.9600 . ?
C12 H12C 0.9600 . ?
C13 O5 1.247(6) . ?
C13 O4 1.264(7) . ?
C13 C14 1.434(7) . ?
C14 C17 1.507(8) . ?
C14 C16 1.511(7) . ?
C14 C15 1.519(8) . ?
C15 H15A 0.9600 . ?
C15 H15B 0.9600 . ?
C15 H15C 0.9600 . ?
C16 H16A 0.9600 . ?
C16 H16B 0.9600 . ?
C16 H16C 0.9600 . ?
C17 H17A 0.9600 . ?
C17 H17B 0.9600 . ?
C17 H17C 0.9600 . ?
O1 Cu2 2.362(3) 3_676 ?
O1 H1A 0.9997 . ?
O5 Cu2 1.914(3) 3_676 ?
O6 Cu1 2.388(4) 3_676 ?
O8 C18 1.415(5) . ?
O8 H8 0.9601 . ?
C18 H18A 0.9600 . ?
C18 H18B 0.9600 . ?
C18 H18C 0.9600 . ?
O9 H9A 0.8500 . ?
O9 H9B 0.8501 . ?

loop_
_geom_hbond_atom_site_label_D
_geom_hbond_atom_site_label_H
_geom_hbond_atom_site_label_A
_geom_hbond_distance_DH
_geom_hbond_distance_HA
_geom_hbond_distance_DA
_geom_hbond_angle_DHA
_geom_hbond_site_symmetry_A
N4 H4A O8 0.89 2.27 3.151(6) 172.4 4_575
N4 H4B O3 0.89 2.18 2.743(6) 120.3 4_575
O1 H1A O9 1.00 2.49 3.492(8) 177.9 .
O8 H8 O7 0.96 1.79 2.748(6) 176.7 .

loop_
_geom_torsion_atom_site_label_1
_geom_torsion_atom_site_label_2
_geom_torsion_atom_site_label_3
_geom_torsion_atom_site_label_4
_geom_torsion
_geom_torsion_site_symmetry_1
_geom_torsion_site_symmetry_2
_geom_torsion_site_symmetry_3
_geom_torsion_site_symmetry_4
_geom_torsion_publ_flag
O1 Cu2 N1 N3 -8.0(4) . . . . ?
O5 Cu2 N1 N3 169.0(4) 3_676 . . . ?
O6 Cu2 N1 N3 -102.6(8) . . . . ?
O1 Cu2 N1 N3 75.0(4) 3_676 . . . ?
O1 Cu2 N1 C1 -178.6(5) . . . . ?
O5 Cu2 N1 C1 -1.6(5) 3_676 . . . ?
O6 Cu2 N1 C1 86.8(10) . . . . ?
O1 Cu2 N1 C1 -95.6(4) 3_676 . . . ?
C1 N1 N3 C2 -11.1(6) . . . . ?
Cu2 N1 N3 C2 177.0(3) . . . . ?
C1 N1 N3 Cu1 173.2(4) . . . . ?
Cu2 N1 N3 Cu1 1.3(5) . . . . ?
O2 Cu1 N3 N1 177.8(4) . . . . ?
O1 Cu1 N3 N1 6.1(4) . . . . ?
O6 Cu1 N3 N1 -75.4(4) 3_676 . . . ?
O2 Cu1 N3 C2 3.1(5) . . . . ?
O1 Cu1 N3 C2 -168.7(5) . . . . ?
O6 Cu1 N3 C2 109.9(4) 3_676 . . . ?
N3 N1 C1 N2 6.5(6) . . . . ?
Cu2 N1 C1 N2 177.6(3) . . . . ?
C2 N2 C1 N1 0.8(6) . . . . ?
N4 N2 C1 N1 179.3(5) . . . . ?
C1 N2 C2 N3 -7.0(6) . . . . ?
N4 N2 C2 N3 174.5(5) . . . . ?
N1 N3 C2 N2 10.8(6) . . . . ?
Cu1 N3 C2 N2 -173.7(3) . . . . ?
O3 C3 C4 C6 -36.6(8) . . . . ?
O2 C3 C4 C6 147.3(5) . . . . ?
O3 C3 C4 C5 84.9(7) . . . . ?
O2 C3 C4 C5 -91.3(6) . . . . ?
O3 C3 C4 C7 -157.2(5) . . . . ?
O2 C3 C4 C7 26.6(7) . . . . ?
O6 C8 C9 C11 64.1(8) . . . . ?
O7 C8 C9 C11 -109.6(6) . . . . ?
O6 C8 C9 C10 -175.9(5) . . . . ?
O7 C8 C9 C10 10.3(7) . . . . ?
O6 C8 C9 C12 -53.1(8) . . . . ?
O7 C8 C9 C12 133.1(5) . . . . ?
O5 C13 C14 C17 73.5(7) . . . . ?
O4 C13 C14 C17 -110.9(6) . . . . ?
O5 C13 C14 C16 -46.9(7) . . . . ?
O4 C13 C14 C16 128.8(5) . . . . ?
O5 C13 C14 C15 -167.2(5) . . . . ?
O4 C13 C14 C15 8.4(7) . . . . ?
O6 Cu2 O1 Cu1 -178.4(2) . . . . ?
N1 Cu2 O1 Cu1 13.1(2) . . . . ?
O1 Cu2 O1 Cu1 -96.7(2) 3_676 . . . ?
O6 Cu2 O1 Cu2 -81.68(15) . . . 3_676 ?
N1 Cu2 O1 Cu2 109.79(15) . . . 3_676 ?
O1 Cu2 O1 Cu2 0.0 3_676 . . 3_676 ?
N3 Cu1 O1 Cu2 -12.6(2) . . . . ?
O4 Cu1 O1 Cu2 161.9(2) . . . . ?
O6 Cu1 O1 Cu2 75.3(2) 3_676 . . . ?
N3 Cu1 O1 Cu2 -110.65(16) . . . 3_676 ?
O4 Cu1 O1 Cu2 63.86(15) . . . 3_676 ?
O6 Cu1 O1 Cu2 -22.77(12) 3_676 . . 3_676 ?
O3 C3 O2 Cu1 10.4(6) . . . . ?
C4 C3 O2 Cu1 -173.5(4) . . . . ?
N3 Cu1 O2 C3 -107.3(4) . . . . ?
O4 Cu1 O2 C3 78.3(4) . . . . ?
O6 Cu1 O2 C3 165.4(3) 3_676 . . . ?
O5 C13 O4 Cu1 11.9(8) . . . . ?
C14 C13 O4 Cu1 -163.7(3) . . . . ?
O2 Cu1 O4 C13 136.6(5) . . . . ?
O1 Cu1 O4 C13 -51.3(5) . . . . ?
O6 Cu1 O4 C13 29.6(4) 3_676 . . . ?
O4 C13 O5 Cu2 -9.4(8) . . . 3_676 ?
C14 C13 O5 Cu2 165.8(4) . . . 3_676 ?
O7 C8 O6 Cu2 4.1(6) . . . . ?
C9 C8 O6 Cu2 -169.0(4) . . . . ?
O7 C8 O6 Cu1 151.3(5) . . . 3_676 ?
C9 C8 O6 Cu1 -21.9(11) . . . 3_676 ?
O1 Cu2 O6 C8 -87.9(4) . . . . ?
O5 Cu2 O6 C8 93.7(4) 3_676 . . . ?
N1 Cu2 O6 C8 5.8(10) . . . . ?
O1 Cu2 O6 C8 -172.0(4) 3_676 . . . ?
O1 Cu2 O6 Cu1 106.92(13) . . . 3_676 ?
O5 Cu2 O6 Cu1 -71.49(14) 3_676 . . 3_676 ?
N1 Cu2 O6 Cu1 -159.4(8) . . . 3_676 ?
O1 Cu2 O6 Cu1 22.89(11) 3_676 . . 3_676 ?
